data_7103069
loop_
_publ_author_name
'Oshima, Takumi'
'Asahara, Haruyasu'
'Koizumi, Takuya'
'Miyamoto, Saki'

_publ_section_title
;
 Mechanistic evidence for remote pi-aryl participation in
 acid-catalyzed ring opening of homobenzoquinone epoxides.
;
_journal_issue 15
_journal_name_full 'Chemical communications (Cambridge, England)'
_journal_page_first 1804
_journal_page_last 1806
_journal_paper_doi 10.1039/b719663f
_journal_year 2008
_chemical_formula_moiety 'C21 H17 Cl O4 '
_chemical_formula_sum 'C21 H17 Cl O4'
_chemical_formula_weight 368.82
_space_group_IT_number 14
_symmetry_cell_setting monoclinic
_symmetry_Int_Tables_number 14
_symmetry_space_group_name_Hall '-P 2yn'
_symmetry_space_group_name_H-M 'P 1 21/n 1'
_cell_angle_alpha 90.0000
_cell_angle_beta 114.3120(11)
_cell_angle_gamma 90.0000
_cell_formula_units_Z 4
_cell_length_a 11.4880(7)
_cell_length_b 12.5251(10)
_cell_length_c 13.3085(6)
_cell_measurement_reflns_used 8768
_cell_measurement_temperature 296.1
_cell_measurement_theta_max 27.5
_cell_measurement_theta_min 1.9
_cell_volume 1745.12(19)
_computing_cell_refinement PROCESS-AUTO
_computing_data_collection PROCESS-AUTO
_computing_data_reduction CrystalStructure
_computing_publication_material 'CrystalStructure 3.8'
_computing_structure_refinement SHELXL
_computing_structure_solution SIR2004
_diffrn_detector_area_resol_mean 10.00
_diffrn_measured_fraction_theta_full 0.999
_diffrn_measured_fraction_theta_max 0.999
_diffrn_measurement_device_type 'Rigaku RAXIS-RAPID'
_diffrn_measurement_method \w
_diffrn_radiation_type 'Mo K\a'
_diffrn_radiation_wavelength 0.71069
_diffrn_reflns_av_R_equivalents 0.123
_diffrn_reflns_limit_h_max 12
_diffrn_reflns_limit_h_min -14
_diffrn_reflns_limit_k_max 16
_diffrn_reflns_limit_k_min -16
_diffrn_reflns_limit_l_max 17
_diffrn_reflns_limit_l_min -17
_diffrn_reflns_number 14930
_diffrn_reflns_theta_full 27.48
_diffrn_reflns_theta_max 27.48
_exptl_absorpt_coefficient_mu 0.243
_exptl_absorpt_correction_T_max 0.976
_exptl_absorpt_correction_T_min 0.704
_exptl_absorpt_correction_type psi-scan
_exptl_absorpt_process_details '(North, Phillips & Mathews, 1968)'
_exptl_crystal_colour colorless
_exptl_crystal_density_diffrn 1.404
_exptl_crystal_density_method 'not measured'
_exptl_crystal_description block
_exptl_crystal_F_000 768.00
_exptl_crystal_size_max 0.10
_exptl_crystal_size_mid 0.10
_exptl_crystal_size_min 0.10
_refine_diff_density_max 0.36
_refine_diff_density_min -0.34
_refine_ls_extinction_method none
_refine_ls_goodness_of_fit_ref 1.171
_refine_ls_hydrogen_treatment refall
_refine_ls_number_parameters 236
_refine_ls_number_reflns 3986
_refine_ls_R_factor_gt 0.0901
_refine_ls_shift/su_max 0.0000
_refine_ls_structure_factor_coef Fsqd
_refine_ls_weighting_details 'w = 1/[\s^2^(Fo^2^)+(0.0794P)^2^+0.6029P] where P=(Fo^2^+2Fc^2^)/3'
_refine_ls_weighting_scheme calc
_refine_ls_wR_factor_ref 0.2083
_reflns_number_gt 2333
_reflns_number_total 3986
_reflns_threshold_expression F^2^>2.0\s(F^2^)
_cod_data_source_file b719663f.txt
_cod_data_source_block '_asa060727'
_cod_original_formula_sum 'C21 H17 Cl O4 '
_cod_database_code 7103069

loop_
_symmetry_equiv_pos_site_id
_symmetry_equiv_pos_as_xyz
1 +X,+Y,+Z
2 1/2-X,1/2+Y,1/2-Z
3 -X,-Y,-Z
4 1/2+X,1/2-Y,1/2+Z

loop_
_atom_site_label
_atom_site_type_symbol
_atom_site_fract_x
_atom_site_fract_y
_atom_site_fract_z
_atom_site_U_iso_or_equiv
_atom_site_adp_type
_atom_site_occupancy
_atom_site_symmetry_multiplicity
_atom_site_calc_flag
_atom_site_refinement_flags
_atom_site_disorder_assembly
_atom_site_disorder_group
Cl(1) Cl 0.52554(11) 1.02559(9) 0.16267(11) 0.0599(3) Uani 1.00 1 d . . .
O(1) O 0.5999(3) 0.4122(3) 0.5003(2) 0.0764(11) Uani 1.00 1 d . . .
O(2) O 0.5991(3) 0.3216(2) 0.1344(2) 0.0604(8) Uani 1.00 1 d . . .
O(3) O 0.5434(3) 0.2421(2) 0.3391(2) 0.0556(8) Uani 1.00 1 d . . .
O(4) O 0.0406(3) 0.6368(2) 0.0182(2) 0.0662(9) Uani 1.00 1 d . . .
C(1) C 0.7184(4) 0.5796(4) 0.4355(3) 0.0606(12) Uani 1.00 1 d . . .
C(2) C 0.6178(3) 0.5083(3) 0.3545(3) 0.0429(9) Uani 1.00 1 d . . .
C(3) C 0.5682(4) 0.4213(3) 0.4024(3) 0.0486(10) Uani 1.00 1 d . . .
C(4) C 0.4774(4) 0.3409(3) 0.3226(3) 0.0444(9) Uani 1.00 1 d . . .
C(5) C 0.4382(3) 0.3742(3) 0.2013(2) 0.0382(8) Uani 1.00 1 d . . .
C(6) C 0.3393(4) 0.2978(3) 0.1222(3) 0.0540(11) Uani 1.00 1 d . . .
C(7) C 0.5635(4) 0.3806(3) 0.1880(3) 0.0436(9) Uani 1.00 1 d . . .
C(8) C 0.6301(3) 0.4796(3) 0.2452(3) 0.0444(9) Uani 1.00 1 d . . .
C(9) C 0.5259(3) 0.5551(3) 0.2439(2) 0.0363(8) Uani 1.00 1 d . . .
C(10) C 0.5271(3) 0.6722(3) 0.2233(2) 0.0368(8) Uani 1.00 1 d . . .
C(11) C 0.4783(3) 0.7428(3) 0.2758(3) 0.0454(9) Uani 1.00 1 d . . .
C(12) C 0.4757(3) 0.8505(3) 0.2561(3) 0.0459(9) Uani 1.00 1 d . . .
C(13) C 0.5232(3) 0.8884(3) 0.1830(3) 0.0429(9) Uani 1.00 1 d . . .
C(14) C 0.5724(4) 0.8201(3) 0.1301(3) 0.0548(11) Uani 1.00 1 d . . .
C(15) C 0.5736(4) 0.7126(3) 0.1498(3) 0.0524(11) Uani 1.00 1 d . . .
C(16) C 0.3964(3) 0.4945(3) 0.1869(2) 0.0352(8) Uani 1.00 1 d . . .
C(17) C 0.3413(3) 0.5238(3) 0.0666(3) 0.0413(9) Uani 1.00 1 d . . .
C(18) C 0.2289(4) 0.5687(3) 0.0124(3) 0.0457(10) Uani 1.00 1 d . . .
C(19) C 0.1452(4) 0.5945(3) 0.0673(3) 0.0463(9) Uani 1.00 1 d . . .
C(20) C 0.1949(3) 0.5693(3) 0.1850(3) 0.0398(9) Uani 1.00 1 d . . .
C(21) C 0.3077(3) 0.5243(3) 0.2389(2) 0.0379(8) Uani 1.00 1 d . . .
H(1) H 0.7435 0.6325 0.3960 0.073 Uiso 1.00 1 c R . .
H(2) H 0.7914 0.5376 0.4799 0.073 Uiso 1.00 1 c R . .
H(3) H 0.6845 0.6143 0.4820 0.073 Uiso 1.00 1 c R . .
H(4) H 0.2637 0.2989 0.1361 0.065 Uiso 1.00 1 c R . .
H(5) H 0.3738 0.2267 0.1331 0.065 Uiso 1.00 1 c R . .
H(6) H 0.3183 0.3196 0.0476 0.065 Uiso 1.00 1 c R . .
H(7) H 0.7020 0.5075 0.2317 0.053 Uiso 1.00 1 c R . .
H(8) H 0.4012 0.3327 0.3376 0.053 Uiso 1.00 1 c R . .
H(9) H 0.4469 0.7170 0.3253 0.054 Uiso 1.00 1 c R . .
H(10) H 0.4423 0.8974 0.2915 0.055 Uiso 1.00 1 c R . .
H(11) H 0.6047 0.8464 0.0814 0.066 Uiso 1.00 1 c R . .
H(12) H 0.6061 0.6659 0.1134 0.063 Uiso 1.00 1 c R . .
H(13) H 0.1452 0.5855 0.2233 0.048 Uiso 1.00 1 c R . .
H(14) H 0.3903 0.5090 0.0274 0.050 Uiso 1.00 1 c R . .
H(15) H 0.2024 0.5843 -0.0621 0.055 Uiso 1.00 1 c R . .
H(16) H 0.3335 0.5104 0.3136 0.045 Uiso 1.00 1 c R . .
H(17) H 0.5409 0.2116 0.3928 0.067 Uiso 1.00 1 c R . .

loop_
_atom_site_aniso_label
_atom_site_aniso_U_11
_atom_site_aniso_U_22
_atom_site_aniso_U_33
_atom_site_aniso_U_12
_atom_site_aniso_U_13
_atom_site_aniso_U_23
Cl(1) 0.0541(7) 0.0438(6) 0.0809(8) -0.0016(5) 0.0270(5) 0.0022(5)
O(1) 0.110(3) 0.078(2) 0.0287(15) 0.007(2) 0.0159(16) 0.0037(15)
O(2) 0.070(2) 0.0625(19) 0.0585(18) 0.0058(16) 0.0361(16) -0.0127(16)
O(3) 0.076(2) 0.0443(16) 0.0516(17) 0.0067(15) 0.0319(15) 0.0083(14)
O(4) 0.055(2) 0.087(2) 0.0505(17) 0.0284(18) 0.0160(15) 0.0045(17)
C(1) 0.047(2) 0.071(3) 0.045(2) 0.006(2) -0.0002(19) -0.012(2)
C(2) 0.040(2) 0.051(2) 0.0335(19) 0.0062(17) 0.0104(16) -0.0053(18)
C(3) 0.058(2) 0.052(2) 0.032(2) 0.016(2) 0.0144(18) 0.0008(19)
C(4) 0.056(2) 0.045(2) 0.036(2) 0.0057(19) 0.0236(18) 0.0058(18)
C(5) 0.041(2) 0.043(2) 0.0318(17) 0.0027(17) 0.0165(15) -0.0027(17)
C(6) 0.063(3) 0.052(2) 0.049(2) -0.008(2) 0.025(2) -0.008(2)
C(7) 0.053(2) 0.046(2) 0.0309(18) 0.0049(19) 0.0158(17) -0.0026(18)
C(8) 0.037(2) 0.055(2) 0.042(2) 0.0025(19) 0.0161(17) 0.000(2)
C(9) 0.034(2) 0.044(2) 0.0315(17) 0.0006(15) 0.0142(15) -0.0027(16)
C(10) 0.033(2) 0.042(2) 0.0315(18) 0.0011(16) 0.0095(15) -0.0028(16)
C(11) 0.043(2) 0.053(2) 0.044(2) 0.0017(19) 0.0218(19) -0.001(2)
C(12) 0.042(2) 0.045(2) 0.052(2) 0.0038(18) 0.0209(19) -0.0043(19)
C(13) 0.040(2) 0.039(2) 0.042(2) -0.0006(17) 0.0094(17) -0.0032(18)
C(14) 0.071(3) 0.047(2) 0.058(2) -0.007(2) 0.038(2) -0.003(2)
C(15) 0.068(3) 0.049(2) 0.052(2) -0.001(2) 0.036(2) -0.007(2)
C(16) 0.035(2) 0.044(2) 0.0270(16) -0.0001(15) 0.0126(15) -0.0004(15)
C(17) 0.045(2) 0.049(2) 0.0320(18) -0.0012(18) 0.0182(17) -0.0042(18)
C(18) 0.043(2) 0.061(2) 0.0274(17) 0.0036(19) 0.0093(16) 0.0016(18)
C(19) 0.045(2) 0.049(2) 0.044(2) 0.0041(19) 0.0164(18) -0.0030(19)
C(20) 0.041(2) 0.045(2) 0.0375(19) -0.0041(17) 0.0204(17) -0.0022(18)
C(21) 0.041(2) 0.047(2) 0.0271(17) -0.0027(17) 0.0150(15) -0.0007(17)

loop_
_atom_type_symbol
_atom_type_description
_atom_type_scat_dispersion_real
_atom_type_scat_dispersion_imag
_atom_type_scat_source
C C 0.003 0.002
;
International Tables for Crystallography
(1992, Vol. C, Tables 4.2.6.8 and 6.1.1.4)
;
H H 0.000 0.000
;
International Tables for Crystallography
(1992, Vol. C, Table 6.1.1.4)
;
O O 0.011 0.006
;
International Tables for Crystallography
(1992, Vol. C, Tables 4.2.6.8 and 6.1.1.4)
;
Cl Cl 0.148 0.159
;
International Tables for Crystallography
(1992, Vol. C, Tables 4.2.6.8 and 6.1.1.4)
;

loop_
_geom_angle_atom_site_label_1
_geom_angle_atom_site_label_2
_geom_angle_atom_site_label_3
_geom_angle
_geom_angle_publ_flag
_geom_angle_site_symmetry_1
_geom_angle_site_symmetry_2
_geom_angle_site_symmetry_3
C(1) C(2) C(3) 116.4(3) yes . . .
C(1) C(2) C(8) 117.8(4) yes . . .
C(1) C(2) C(9) 118.8(3) yes . . .
C(3) C(2) C(8) 115.4(3) yes . . .
C(3) C(2) C(9) 117.2(3) yes . . .
C(8) C(2) C(9) 58.9(2) yes . . .
O(1) C(3) C(2) 122.2(3) yes . . .
O(1) C(3) C(4) 120.5(4) yes . . .
C(2) C(3) C(4) 117.3(3) yes . . .
O(3) C(4) C(3) 107.5(3) yes . . .
O(3) C(4) C(5) 107.7(3) yes . . .
C(3) C(4) C(5) 111.8(3) yes . . .
C(4) C(5) C(6) 111.5(3) yes . . .
C(4) C(5) C(7) 104.7(2) yes . . .
C(4) C(5) C(16) 109.2(3) yes . . .
C(6) C(5) C(7) 115.0(3) yes . . .
C(6) C(5) C(16) 114.5(2) yes . . .
C(7) C(5) C(16) 101.1(3) yes . . .
O(2) C(7) C(5) 127.0(3) yes . . .
O(2) C(7) C(8) 125.6(4) yes . . .
C(5) C(7) C(8) 107.2(3) yes . . .
C(2) C(8) C(7) 116.3(3) yes . . .
C(2) C(8) C(9) 59.6(2) yes . . .
C(7) C(8) C(9) 106.0(3) yes . . .
C(2) C(9) C(8) 61.5(2) yes . . .
C(2) C(9) C(10) 119.9(2) yes . . .
C(2) C(9) C(16) 115.0(3) yes . . .
C(8) C(9) C(10) 123.1(3) yes . . .
C(8) C(9) C(16) 107.0(3) yes . . .
C(10) C(9) C(16) 117.9(2) yes . . .
C(9) C(10) C(11) 120.0(4) yes . . .
C(9) C(10) C(15) 121.5(3) yes . . .
C(11) C(10) C(15) 118.5(3) yes . . .
C(10) C(11) C(12) 121.0(4) yes . . .
C(11) C(12) C(13) 119.3(4) yes . . .
Cl(1) C(13) C(12) 119.0(3) yes . . .
Cl(1) C(13) C(14) 120.1(3) yes . . .
C(12) C(13) C(14) 120.9(3) yes . . .
C(13) C(14) C(15) 119.3(5) yes . . .
C(10) C(15) C(14) 121.1(4) yes . . .
C(5) C(16) C(9) 103.0(2) yes . . .
C(5) C(16) C(17) 109.7(3) yes . . .
C(5) C(16) C(21) 114.6(3) yes . . .
C(9) C(16) C(17) 107.3(3) yes . . .
C(9) C(16) C(21) 110.4(3) yes . . .
C(17) C(16) C(21) 111.3(3) yes . . .
C(16) C(17) C(18) 125.1(4) yes . . .
C(17) C(18) C(19) 121.2(3) yes . . .
O(4) C(19) C(18) 122.0(3) yes . . .
O(4) C(19) C(20) 121.8(4) yes . . .
C(18) C(19) C(20) 116.1(3) yes . . .
C(19) C(20) C(21) 122.3(4) yes . . .
C(16) C(21) C(20) 124.0(3) yes . . .
C(4) O(3) H(17) 109.5 no . . .
C(2) C(1) H(1) 109.5 no . . .
C(2) C(1) H(2) 109.5 no . . .
C(2) C(1) H(3) 109.5 no . . .
H(1) C(1) H(2) 109.5 no . . .
H(1) C(1) H(3) 109.5 no . . .
H(2) C(1) H(3) 109.5 no . . .
O(3) C(4) H(8) 109.9 no . . .
C(3) C(4) H(8) 109.9 no . . .
C(5) C(4) H(8) 109.9 no . . .
C(5) C(6) H(4) 109.5 no . . .
C(5) C(6) H(5) 109.5 no . . .
C(5) C(6) H(6) 109.5 no . . .
H(4) C(6) H(5) 109.5 no . . .
H(4) C(6) H(6) 109.5 no . . .
H(5) C(6) H(6) 109.5 no . . .
C(2) C(8) H(7) 119.8 no . . .
C(7) C(8) H(7) 119.8 no . . .
C(9) C(8) H(7) 119.8 no . . .
C(10) C(11) H(9) 119.5 no . . .
C(12) C(11) H(9) 119.5 no . . .
C(11) C(12) H(10) 120.4 no . . .
C(13) C(12) H(10) 120.4 no . . .
C(13) C(14) H(11) 120.3 no . . .
C(15) C(14) H(11) 120.3 no . . .
C(10) C(15) H(12) 119.5 no . . .
C(14) C(15) H(12) 119.5 no . . .
C(16) C(17) H(14) 117.5 no . . .
C(18) C(17) H(14) 117.5 no . . .
C(17) C(18) H(15) 119.4 no . . .
C(19) C(18) H(15) 119.4 no . . .
C(19) C(20) H(13) 118.8 no . . .
C(21) C(20) H(13) 118.8 no . . .
C(16) C(21) H(16) 118.0 no . . .
C(20) C(21) H(16) 118.0 no . . .

loop_
_geom_bond_atom_site_label_1
_geom_bond_atom_site_label_2
_geom_bond_distance
_geom_bond_publ_flag
_geom_bond_site_symmetry_1
_geom_bond_site_symmetry_2
Cl(1) C(13) 1.742(4) yes . .
O(1) C(3) 1.205(5) yes . .
O(2) C(7) 1.209(6) yes . .
O(3) C(4) 1.421(5) yes . .
O(4) C(19) 1.227(5) yes . .
C(1) C(2) 1.507(5) yes . .
C(2) C(3) 1.489(6) yes . .
C(2) C(8) 1.560(6) yes . .
C(2) C(9) 1.532(4) yes . .
C(3) C(4) 1.522(5) yes . .
C(4) C(5) 1.544(5) yes . .
C(5) C(6) 1.527(5) yes . .
C(5) C(7) 1.523(6) yes . .
C(5) C(16) 1.570(5) yes . .
C(7) C(8) 1.491(5) yes . .
C(8) C(9) 1.520(6) yes . .
C(9) C(10) 1.492(5) yes . .
C(9) C(16) 1.561(5) yes . .
C(10) C(11) 1.381(6) yes . .
C(10) C(15) 1.388(7) yes . .
C(11) C(12) 1.372(6) yes . .
C(12) C(13) 1.381(7) yes . .
C(13) C(14) 1.368(7) yes . .
C(14) C(15) 1.372(6) yes . .
C(16) C(17) 1.505(5) yes . .
C(16) C(21) 1.495(6) yes . .
C(17) C(18) 1.317(5) yes . .
C(18) C(19) 1.463(7) yes . .
C(19) C(20) 1.464(5) yes . .
C(20) C(21) 1.321(5) yes . .
O(3) H(17) 0.820 no . .
C(1) H(1) 0.960 no . .
C(1) H(2) 0.960 no . .
C(1) H(3) 0.960 no . .
C(4) H(8) 0.980 no . .
C(6) H(4) 0.960 no . .
C(6) H(5) 0.960 no . .
C(6) H(6) 0.960 no . .
C(8) H(7) 0.980 no . .
C(11) H(9) 0.930 no . .
C(12) H(10) 0.930 no . .
C(14) H(11) 0.930 no . .
C(15) H(12) 0.930 no . .
C(17) H(14) 0.930 no . .
C(18) H(15) 0.930 no . .
C(20) H(13) 0.930 no . .
C(21) H(16) 0.930 no . .

loop_
_geom_contact_atom_site_label_1
_geom_contact_atom_site_label_2
_geom_contact_distance
_geom_contact_publ_flag
_geom_contact_site_symmetry_1
_geom_contact_site_symmetry_2
Cl(1) O(3) 3.537(3) ? . 1_565
Cl(1) C(12) 2.696(4) ? . .
Cl(1) C(14) 2.700(4) ? . .
O(1) O(1) 3.178(6) ? . 3_666
O(1) O(3) 2.901(4) ? . .
O(1) C(1) 2.822(6) ? . .
O(1) C(2) 2.363(5) ? . .
O(1) C(3) 3.437(6) ? . 3_666
O(1) C(4) 2.372(4) ? . .
O(1) C(21) 3.283(4) ? . 3_666
O(2) O(3) 3.204(5) ? . .
O(2) C(4) 3.343(6) ? . .
O(2) C(5) 2.450(6) ? . .
O(2) C(6) 2.937(6) ? . .
O(2) C(8) 2.405(5) ? . .
O(2) C(9) 3.520(5) ? . .
O(2) C(15) 3.500(4) ? . 3_665
O(2) C(16) 3.456(5) ? . .
O(2) C(17) 3.589(5) ? . 3_665
O(2) C(18) 3.575(6) ? . 3_665
O(3) Cl(1) 3.537(3) ? . 1_545
O(3) O(1) 2.901(4) ? . .
O(3) O(2) 3.204(5) ? . .
O(3) O(4) 2.790(5) ? . 2_545
O(3) C(2) 3.427(5) ? . .
O(3) C(3) 2.373(5) ? . .
O(3) C(5) 2.395(4) ? . .
O(3) C(6) 2.957(4) ? . .
O(3) C(7) 2.737(5) ? . .
O(3) C(8) 3.526(5) ? . .
O(3) C(19) 3.448(6) ? . 2_545
O(3) C(20) 3.399(5) ? . 2_545
O(4) O(3) 2.790(5) ? . 2_555
O(4) O(4) 3.532(4) ? . 3_565
O(4) C(4) 3.381(5) ? . 2_555
O(4) C(11) 3.360(5) ? . 4_464
O(4) C(12) 3.257(5) ? . 4_464
O(4) C(17) 3.538(5) ? . .
O(4) C(18) 2.356(6) ? . .
O(4) C(19) 3.499(5) ? . 3_565
O(4) C(20) 2.355(4) ? . .
O(4) C(21) 3.550(4) ? . .
C(1) O(1) 2.822(6) ? . .
C(1) C(3) 2.546(6) ? . .
C(1) C(8) 2.626(6) ? . .
C(1) C(9) 2.616(4) ? . .
C(1) C(10) 3.006(5) ? . .
C(1) C(11) 3.387(5) ? . .
C(2) O(1) 2.363(5) ? . .
C(2) O(3) 3.427(5) ? . .
C(2) C(4) 2.571(5) ? . .
C(2) C(5) 2.787(4) ? . .
C(2) C(7) 2.592(5) ? . .
C(2) C(10) 2.618(5) ? . .
C(2) C(11) 3.303(5) ? . .
C(2) C(16) 2.608(4) ? . .
C(2) C(21) 3.254(5) ? . .
C(3) O(1) 3.437(6) ? . 3_666
C(3) O(3) 2.373(5) ? . .
C(3) C(1) 2.546(6) ? . .
C(3) C(5) 2.539(4) ? . .
C(3) C(7) 2.877(6) ? . .
C(3) C(8) 2.577(7) ? . .
C(3) C(9) 2.579(5) ? . .
C(3) C(16) 2.881(4) ? . .
C(3) C(21) 3.161(5) ? . .
C(4) O(1) 2.372(4) ? . .
C(4) O(2) 3.343(6) ? . .
C(4) O(4) 3.381(5) ? . 2_545
C(4) C(2) 2.571(5) ? . .
C(4) C(6) 2.538(5) ? . .
C(4) C(7) 2.428(7) ? . .
C(4) C(8) 2.940(6) ? . .
C(4) C(9) 3.014(5) ? . .
C(4) C(16) 2.539(5) ? . .
C(4) C(21) 2.921(5) ? . .
C(5) O(2) 2.450(6) ? . .
C(5) O(3) 2.395(4) ? . .
C(5) C(2) 2.787(4) ? . .
C(5) C(3) 2.539(4) ? . .
C(5) C(8) 2.426(5) ? . .
C(5) C(9) 2.449(5) ? . .
C(5) C(17) 2.514(5) ? . .
C(5) C(21) 2.579(6) ? . .
C(6) O(2) 2.937(6) ? . .
C(6) O(3) 2.957(4) ? . .
C(6) C(4) 2.538(5) ? . .
C(6) C(7) 2.573(6) ? . .
C(6) C(16) 2.604(5) ? . .
C(6) C(17) 2.928(6) ? . .
C(6) C(21) 3.326(6) ? . .
C(7) O(3) 2.737(5) ? . .
C(7) C(2) 2.592(5) ? . .
C(7) C(3) 2.877(6) ? . .
C(7) C(4) 2.428(7) ? . .
C(7) C(6) 2.573(6) ? . .
C(7) C(9) 2.405(5) ? . .
C(7) C(16) 2.388(6) ? . .
C(7) C(17) 2.991(5) ? . .
C(8) O(2) 2.405(5) ? . .
C(8) O(3) 3.526(5) ? . .
C(8) C(1) 2.626(6) ? . .
C(8) C(3) 2.577(7) ? . .
C(8) C(4) 2.940(6) ? . .
C(8) C(5) 2.426(5) ? . .
C(8) C(10) 2.649(5) ? . .
C(8) C(15) 3.141(6) ? . .
C(8) C(16) 2.476(5) ? . .
C(8) C(17) 3.236(5) ? . .
C(9) O(2) 3.520(5) ? . .
C(9) C(1) 2.616(4) ? . .
C(9) C(3) 2.579(5) ? . .
C(9) C(4) 3.014(5) ? . .
C(9) C(5) 2.449(5) ? . .
C(9) C(7) 2.405(5) ? . .
C(9) C(11) 2.489(5) ? . .
C(9) C(15) 2.514(6) ? . .
C(9) C(17) 2.470(4) ? . .
C(9) C(18) 3.536(4) ? . .
C(9) C(20) 3.557(5) ? . .
C(9) C(21) 2.509(6) ? . .
C(10) C(1) 3.006(5) ? . .
C(10) C(2) 2.618(5) ? . .
C(10) C(8) 2.649(5) ? . .
C(10) C(12) 2.396(5) ? . .
C(10) C(13) 2.758(5) ? . .
C(10) C(14) 2.403(6) ? . .
C(10) C(16) 2.615(5) ? . .
C(10) C(17) 2.949(4) ? . .
C(10) C(21) 3.202(5) ? . .
C(11) O(4) 3.360(5) ? . 4_565
C(11) C(1) 3.387(5) ? . .
C(11) C(2) 3.303(5) ? . .
C(11) C(9) 2.489(5) ? . .
C(11) C(13) 2.376(6) ? . .
C(11) C(14) 2.755(7) ? . .
C(11) C(15) 2.380(7) ? . .
C(11) C(16) 3.322(5) ? . .
C(11) C(21) 3.283(5) ? . .
C(12) Cl(1) 2.696(4) ? . .
C(12) O(4) 3.257(5) ? . 4_565
C(12) C(10) 2.396(5) ? . .
C(12) C(14) 2.392(8) ? . .
C(12) C(15) 2.749(7) ? . .
C(12) C(18) 3.599(4) ? . 4_565
C(13) C(10) 2.758(5) ? . .
C(13) C(11) 2.376(6) ? . .
C(13) C(15) 2.364(6) ? . .
C(14) Cl(1) 2.700(4) ? . .
C(14) C(10) 2.403(6) ? . .
C(14) C(11) 2.755(7) ? . .
C(14) C(12) 2.392(8) ? . .
C(15) O(2) 3.500(4) ? . 3_665
C(15) C(8) 3.141(6) ? . .
C(15) C(9) 2.514(6) ? . .
C(15) C(11) 2.380(7) ? . .
C(15) C(12) 2.749(7) ? . .
C(15) C(13) 2.364(6) ? . .
C(15) C(16) 3.560(6) ? . .
C(15) C(17) 3.392(6) ? . .
C(16) O(2) 3.456(5) ? . .
C(16) C(2) 2.608(4) ? . .
C(16) C(3) 2.881(4) ? . .
C(16) C(4) 2.539(5) ? . .
C(16) C(6) 2.604(5) ? . .
C(16) C(7) 2.388(6) ? . .
C(16) C(8) 2.476(5) ? . .
C(16) C(10) 2.615(5) ? . .
C(16) C(11) 3.322(5) ? . .
C(16) C(15) 3.560(6) ? . .
C(16) C(18) 2.506(4) ? . .
C(16) C(19) 2.940(5) ? . .
C(16) C(20) 2.488(6) ? . .
C(17) O(2) 3.589(5) ? . 3_665
C(17) O(4) 3.538(5) ? . .
C(17) C(5) 2.514(5) ? . .
C(17) C(6) 2.928(6) ? . .
C(17) C(7) 2.991(5) ? . .
C(17) C(8) 3.236(5) ? . .
C(17) C(9) 2.470(4) ? . .
C(17) C(10) 2.949(4) ? . .
C(17) C(15) 3.392(6) ? . .
C(17) C(19) 2.423(6) ? . .
C(17) C(20) 2.797(6) ? . .
C(17) C(21) 2.477(6) ? . .
C(18) O(2) 3.575(6) ? . 3_665
C(18) O(4) 2.356(6) ? . .
C(18) C(9) 3.536(4) ? . .
C(18) C(12) 3.599(4) ? . 4_464
C(18) C(16) 2.506(4) ? . .
C(18) C(20) 2.484(6) ? . .
C(18) C(21) 2.822(5) ? . .
C(19) O(3) 3.448(6) ? . 2_555
C(19) O(4) 3.499(5) ? . 3_565
C(19) C(16) 2.940(5) ? . .
C(19) C(17) 2.423(6) ? . .
C(19) C(21) 2.441(4) ? . .
C(20) O(3) 3.399(5) ? . 2_555
C(20) O(4) 2.355(4) ? . .
C(20) C(9) 3.557(5) ? . .
C(20) C(16) 2.488(6) ? . .
C(20) C(17) 2.797(6) ? . .
C(20) C(18) 2.484(6) ? . .
C(21) O(1) 3.283(4) ? . 3_666
C(21) O(4) 3.550(4) ? . .
C(21) C(2) 3.254(5) ? . .
C(21) C(3) 3.161(5) ? . .
C(21) C(4) 2.921(5) ? . .
C(21) C(5) 2.579(6) ? . .
C(21) C(6) 3.326(6) ? . .
C(21) C(9) 2.509(6) ? . .
C(21) C(10) 3.202(5) ? . .
C(21) C(11) 3.283(5) ? . .
C(21) C(17) 2.477(6) ? . .
C(21) C(18) 2.822(5) ? . .
C(21) C(19) 2.441(4) ? . .
Cl(1) H(1) 3.339 ? . 2_655
Cl(1) H(2) 3.367 ? . 2_655
Cl(1) H(2) 2.897 ? . 4_464
Cl(1) H(5) 2.996 ? . 1_565
Cl(1) H(7) 2.863 ? . 2_655
Cl(1) H(10) 2.790 ? . .
Cl(1) H(11) 2.801 ? . .
Cl(1) H(11) 3.370 ? . 3_675
Cl(1) H(13) 3.028 ? . 2_555
O(1) H(2) 2.805 ? . .
O(1) H(3) 2.758 ? . .
O(1) H(3) 3.388 ? . 3_666
O(1) H(4) 3.315 ? . 4_555
O(1) H(5) 3.386 ? . 4_555
O(1) H(8) 2.611 ? . .
O(1) H(9) 3.053 ? . 3_666
O(1) H(16) 3.285 ? . .
O(1) H(16) 2.470 ? . 3_666
O(1) H(17) 2.832 ? . .
O(2) H(1) 3.106 ? . 2_645
O(2) H(5) 2.843 ? . .
O(2) H(6) 2.945 ? . .
O(2) H(7) 2.689 ? . .
O(2) H(11) 3.553 ? . 3_665
O(2) H(12) 3.171 ? . 3_665
O(2) H(14) 3.236 ? . .
O(2) H(14) 3.061 ? . 3_665
O(2) H(15) 3.053 ? . 3_665
O(3) H(4) 3.314 ? . .
O(3) H(5) 2.636 ? . .
O(3) H(6) 3.325 ? . 4_555
O(3) H(8) 1.982 ? . .
O(3) H(13) 2.783 ? . 2_545
O(4) H(4) 3.343 ? . 3_565
O(4) H(8) 3.016 ? . 2_555
O(4) H(9) 2.971 ? . 4_464
O(4) H(10) 2.784 ? . 4_464
O(4) H(13) 2.570 ? . .
O(4) H(15) 2.581 ? . .
O(4) H(17) 2.018 ? . 2_555
C(1) H(7) 2.791 ? . .
C(1) H(9) 3.328 ? . .
C(2) H(1) 2.039 ? . .
C(2) H(2) 2.039 ? . .
C(2) H(3) 2.039 ? . .
C(2) H(7) 2.217 ? . .
C(2) H(8) 3.258 ? . .
C(2) H(9) 3.196 ? . .
C(2) H(11) 3.572 ? . 2_645
C(2) H(16) 3.082 ? . .
C(3) H(1) 3.347 ? . .
C(3) H(2) 2.754 ? . .
C(3) H(3) 2.754 ? . .
C(3) H(7) 3.402 ? . .
C(3) H(8) 2.072 ? . .
C(3) H(16) 2.699 ? . .
C(3) H(16) 3.575 ? . 3_666
C(3) H(17) 2.642 ? . .
C(4) H(4) 2.730 ? . .
C(4) H(5) 2.711 ? . .
C(4) H(6) 3.362 ? . .
C(4) H(13) 3.447 ? . 2_545
C(4) H(16) 2.662 ? . .
C(4) H(17) 1.862 ? . .
C(5) H(4) 2.057 ? . .
C(5) H(5) 2.057 ? . .
C(5) H(6) 2.057 ? . .
C(5) H(7) 3.336 ? . .
C(5) H(8) 2.092 ? . .
C(5) H(14) 2.731 ? . .
C(5) H(16) 2.840 ? . .
C(5) H(17) 3.091 ? . .
C(6) H(8) 2.690 ? . .
C(6) H(11) 3.528 ? . 3_665
C(6) H(12) 3.471 ? . 3_665
C(6) H(13) 3.320 ? . 2_545
C(6) H(14) 3.089 ? . .
C(6) H(17) 3.554 ? . .
C(6) H(17) 3.531 ? . 4_454
C(7) H(4) 3.381 ? . .
C(7) H(5) 2.773 ? . .
C(7) H(6) 2.770 ? . .
C(7) H(7) 2.153 ? . .
C(7) H(8) 3.295 ? . .
C(7) H(14) 2.758 ? . .
C(7) H(14) 3.416 ? . 3_665
C(7) H(17) 3.543 ? . .
C(8) H(1) 2.691 ? . .
C(8) H(2) 2.992 ? . .
C(8) H(3) 3.397 ? . .
C(8) H(11) 3.406 ? . 2_645
C(8) H(12) 2.864 ? . .
C(8) H(14) 3.090 ? . .
C(8) H(14) 3.541 ? . 3_665
C(9) H(1) 2.669 ? . .
C(9) H(2) 3.366 ? . .
C(9) H(3) 3.025 ? . .
C(9) H(7) 2.179 ? . .
C(9) H(8) 3.583 ? . .
C(9) H(9) 2.630 ? . .
C(9) H(12) 2.667 ? . .
C(9) H(14) 2.714 ? . .
C(9) H(16) 2.783 ? . .
C(10) H(1) 2.647 ? . .
C(10) H(3) 3.244 ? . .
C(10) H(7) 2.850 ? . .
C(10) H(9) 2.009 ? . .
C(10) H(10) 3.235 ? . .
C(10) H(11) 3.242 ? . .
C(10) H(12) 2.016 ? . .
C(10) H(14) 3.173 ? . .
C(10) H(16) 3.563 ? . .
C(11) H(1) 3.120 ? . .
C(11) H(3) 3.221 ? . .
C(11) H(4) 3.505 ? . 2_555
C(11) H(10) 2.010 ? . .
C(11) H(12) 3.220 ? . .
C(11) H(15) 3.376 ? . 4_565
C(11) H(16) 3.490 ? . .
C(12) H(9) 2.001 ? . .
C(12) H(11) 3.231 ? . .
C(12) H(13) 3.315 ? . 2_555
C(12) H(15) 2.849 ? . 4_565
C(13) H(2) 3.055 ? . 4_464
C(13) H(7) 3.244 ? . 2_655
C(13) H(9) 3.215 ? . .
C(13) H(10) 2.018 ? . .
C(13) H(11) 2.006 ? . .
C(13) H(12) 3.202 ? . .
C(13) H(15) 3.180 ? . 4_565
C(14) H(2) 3.505 ? . 4_464
C(14) H(6) 3.561 ? . 3_665
C(14) H(7) 3.417 ? . 2_655
C(14) H(10) 3.229 ? . .
C(14) H(12) 2.000 ? . .
C(15) H(1) 3.207 ? . .
C(15) H(6) 3.360 ? . 3_665
C(15) H(7) 2.939 ? . .
C(15) H(9) 3.221 ? . .
C(15) H(11) 2.009 ? . .
C(15) H(14) 3.281 ? . .
C(16) H(4) 2.818 ? . .
C(16) H(5) 3.417 ? . .
C(16) H(6) 2.771 ? . .
C(16) H(7) 3.315 ? . .
C(16) H(8) 2.836 ? . .
C(16) H(9) 3.257 ? . .
C(16) H(13) 3.318 ? . .
C(16) H(14) 2.103 ? . .
C(16) H(15) 3.336 ? . .
C(16) H(16) 2.098 ? . .
C(17) H(4) 3.204 ? . .
C(17) H(6) 2.573 ? . .
C(17) H(12) 3.355 ? . .
C(17) H(12) 3.597 ? . 3_665
C(17) H(15) 1.950 ? . .
C(17) H(16) 3.329 ? . .
C(18) H(6) 3.257 ? . .
C(18) H(10) 3.420 ? . 4_464
C(18) H(13) 3.327 ? . .
C(18) H(14) 1.931 ? . .
C(19) H(8) 3.368 ? . 2_555
C(19) H(10) 3.491 ? . 2_545
C(19) H(10) 3.445 ? . 4_464
C(19) H(13) 2.079 ? . .
C(19) H(14) 3.253 ? . .
C(19) H(15) 2.084 ? . .
C(19) H(16) 3.270 ? . .
C(19) H(17) 2.819 ? . 2_555
C(20) H(4) 3.598 ? . .
C(20) H(5) 3.455 ? . 2_555
C(20) H(8) 3.452 ? . 2_555
C(20) H(9) 3.292 ? . .
C(20) H(10) 2.760 ? . 2_545
C(20) H(15) 3.330 ? . .
C(20) H(16) 1.940 ? . .
C(20) H(17) 3.046 ? . 2_555
C(21) H(4) 3.088 ? . .
C(21) H(8) 2.735 ? . .
C(21) H(9) 2.861 ? . .
C(21) H(10) 3.159 ? . 2_545
C(21) H(13) 1.948 ? . .
C(21) H(14) 3.325 ? . .
H(1) Cl(1) 3.339 ? . 2_645
H(1) O(2) 3.106 ? . 2_655
H(1) C(2) 2.039 ? . .
H(1) C(3) 3.347 ? . .
H(1) C(8) 2.691 ? . .
H(1) C(9) 2.669 ? . .
H(1) C(10) 2.647 ? . .
H(1) C(11) 3.120 ? . .
H(1) C(15) 3.207 ? . .
H(1) H(2) 1.568 ? . .
H(1) H(3) 1.568 ? . .
H(1) H(7) 2.570 ? . .
H(1) H(9) 3.313 ? . .
H(1) H(12) 3.454 ? . .
H(2) Cl(1) 3.367 ? . 2_645
H(2) Cl(1) 2.897 ? . 4_565
H(2) O(1) 2.805 ? . .
H(2) C(2) 2.039 ? . .
H(2) C(3) 2.754 ? . .
H(2) C(8) 2.992 ? . .
H(2) C(9) 3.366 ? . .
H(2) C(13) 3.055 ? . 4_565
H(2) C(14) 3.505 ? . 4_565
H(2) H(1) 1.568 ? . .
H(2) H(3) 1.568 ? . .
H(2) H(7) 3.053 ? . .
H(2) H(11) 2.937 ? . 2_645
H(2) H(11) 3.590 ? . 4_565
H(3) O(1) 2.758 ? . .
H(3) O(1) 3.388 ? . 3_666
H(3) C(2) 2.039 ? . .
H(3) C(3) 2.754 ? . .
H(3) C(8) 3.397 ? . .
H(3) C(9) 3.025 ? . .
H(3) C(10) 3.244 ? . .
H(3) C(11) 3.221 ? . .
H(3) H(1) 1.568 ? . .
H(3) H(2) 1.568 ? . .
H(3) H(8) 3.020 ? . 3_666
H(3) H(9) 2.961 ? . .
H(3) H(16) 3.217 ? . 3_666
H(4) O(1) 3.315 ? . 4_454
H(4) O(3) 3.314 ? . .
H(4) O(4) 3.343 ? . 3_565
H(4) C(4) 2.730 ? . .
H(4) C(5) 2.057 ? . .
H(4) C(7) 3.381 ? . .
H(4) C(11) 3.505 ? . 2_545
H(4) C(16) 2.818 ? . .
H(4) C(17) 3.204 ? . .
H(4) C(20) 3.598 ? . .
H(4) C(21) 3.088 ? . .
H(4) H(5) 1.568 ? . .
H(4) H(6) 1.568 ? . .
H(4) H(8) 2.526 ? . .
H(4) H(9) 2.862 ? . 2_545
H(4) H(10) 3.151 ? . 2_545
H(4) H(13) 3.182 ? . 2_545
H(4) H(14) 3.587 ? . .
H(4) H(16) 3.418 ? . .
H(4) H(17) 3.198 ? . 4_454
H(5) Cl(1) 2.996 ? . 1_545
H(5) O(1) 3.386 ? . 4_454
H(5) O(2) 2.843 ? . .
H(5) O(3) 2.636 ? . .
H(5) C(4) 2.711 ? . .
H(5) C(5) 2.057 ? . .
H(5) C(7) 2.773 ? . .
H(5) C(16) 3.417 ? . .
H(5) C(20) 3.455 ? . 2_545
H(5) H(4) 1.568 ? . .
H(5) H(6) 1.568 ? . .
H(5) H(8) 2.926 ? . .
H(5) H(11) 3.104 ? . 3_665
H(5) H(13) 2.677 ? . 2_545
H(5) H(17) 3.194 ? . .
H(6) O(2) 2.945 ? . .
H(6) O(3) 3.325 ? . 4_454
H(6) C(4) 3.362 ? . .
H(6) C(5) 2.057 ? . .
H(6) C(7) 2.770 ? . .
H(6) C(14) 3.561 ? . 3_665
H(6) C(15) 3.360 ? . 3_665
H(6) C(16) 2.771 ? . .
H(6) C(17) 2.573 ? . .
H(6) C(18) 3.257 ? . .
H(6) H(4) 1.568 ? . .
H(6) H(5) 1.568 ? . .
H(6) H(8) 3.579 ? . .
H(6) H(11) 3.050 ? . 3_665
H(6) H(12) 2.628 ? . 3_665
H(6) H(14) 2.562 ? . .
H(6) H(17) 3.024 ? . 4_454
H(7) Cl(1) 2.863 ? . 2_645
H(7) O(2) 2.689 ? . .
H(7) C(1) 2.791 ? . .
H(7) C(2) 2.217 ? . .
H(7) C(3) 3.402 ? . .
H(7) C(5) 3.336 ? . .
H(7) C(7) 2.153 ? . .
H(7) C(9) 2.179 ? . .
H(7) C(10) 2.850 ? . .
H(7) C(13) 3.244 ? . 2_645
H(7) C(14) 3.417 ? . 2_645
H(7) C(15) 2.939 ? . .
H(7) C(16) 3.315 ? . .
H(7) H(1) 2.570 ? . .
H(7) H(2) 3.053 ? . .
H(7) H(11) 3.262 ? . 2_645
H(7) H(12) 2.491 ? . .
H(7) H(14) 3.493 ? . .
H(7) H(14) 3.170 ? . 3_665
H(7) H(15) 3.108 ? . 3_665
H(8) O(1) 2.611 ? . .
H(8) O(3) 1.982 ? . .
H(8) O(4) 3.016 ? . 2_545
H(8) C(2) 3.258 ? . .
H(8) C(3) 2.072 ? . .
H(8) C(5) 2.092 ? . .
H(8) C(6) 2.690 ? . .
H(8) C(7) 3.295 ? . .
H(8) C(9) 3.583 ? . .
H(8) C(16) 2.836 ? . .
H(8) C(19) 3.368 ? . 2_545
H(8) C(20) 3.452 ? . 2_545
H(8) C(21) 2.735 ? . .
H(8) H(3) 3.020 ? . 3_666
H(8) H(4) 2.526 ? . .
H(8) H(5) 2.926 ? . .
H(8) H(6) 3.579 ? . .
H(8) H(13) 3.189 ? . 2_545
H(8) H(16) 2.336 ? . .
H(8) H(17) 2.108 ? . .
H(9) O(1) 3.053 ? . 3_666
H(9) O(4) 2.971 ? . 4_565
H(9) C(1) 3.328 ? . .
H(9) C(2) 3.196 ? . .
H(9) C(9) 2.630 ? . .
H(9) C(10) 2.009 ? . .
H(9) C(12) 2.001 ? . .
H(9) C(13) 3.215 ? . .
H(9) C(15) 3.221 ? . .
H(9) C(16) 3.257 ? . .
H(9) C(20) 3.292 ? . .
H(9) C(21) 2.861 ? . .
H(9) H(1) 3.313 ? . .
H(9) H(3) 2.961 ? . .
H(9) H(4) 2.862 ? . 2_555
H(9) H(10) 2.301 ? . .
H(9) H(13) 3.562 ? . .
H(9) H(16) 2.872 ? . .
H(10) Cl(1) 2.790 ? . .
H(10) O(4) 2.784 ? . 4_565
H(10) C(10) 3.235 ? . .
H(10) C(11) 2.010 ? . .
H(10) C(13) 2.018 ? . .
H(10) C(14) 3.229 ? . .
H(10) C(18) 3.420 ? . 4_565
H(10) C(19) 3.491 ? . 2_555
H(10) C(19) 3.445 ? . 4_565
H(10) C(20) 2.760 ? . 2_555
H(10) C(21) 3.159 ? . 2_555
H(10) H(4) 3.151 ? . 2_555
H(10) H(9) 2.301 ? . .
H(10) H(13) 2.537 ? . 2_555
H(10) H(15) 2.825 ? . 4_565
H(10) H(16) 3.217 ? . 2_555
H(11) Cl(1) 2.801 ? . .
H(11) Cl(1) 3.370 ? . 3_675
H(11) O(2) 3.553 ? . 3_665
H(11) C(2) 3.572 ? . 2_655
H(11) C(6) 3.528 ? . 3_665
H(11) C(8) 3.406 ? . 2_655
H(11) C(10) 3.242 ? . .
H(11) C(12) 3.231 ? . .
H(11) C(13) 2.006 ? . .
H(11) C(15) 2.009 ? . .
H(11) H(2) 2.937 ? . 2_655
H(11) H(2) 3.590 ? . 4_464
H(11) H(5) 3.104 ? . 3_665
H(11) H(6) 3.050 ? . 3_665
H(11) H(7) 3.262 ? . 2_655
H(11) H(12) 2.299 ? . .
H(12) O(2) 3.171 ? . 3_665
H(12) C(6) 3.471 ? . 3_665
H(12) C(8) 2.864 ? . .
H(12) C(9) 2.667 ? . .
H(12) C(10) 2.016 ? . .
H(12) C(11) 3.220 ? . .
H(12) C(13) 3.202 ? . .
H(12) C(14) 2.000 ? . .
H(12) C(17) 3.355 ? . .
H(12) C(17) 3.597 ? . 3_665
H(12) H(1) 3.454 ? . .
H(12) H(6) 2.628 ? . 3_665
H(12) H(7) 2.491 ? . .
H(12) H(11) 2.299 ? . .
H(12) H(14) 2.997 ? . .
H(12) H(14) 2.894 ? . 3_665
H(13) Cl(1) 3.028 ? . 2_545
H(13) O(3) 2.783 ? . 2_555
H(13) O(4) 2.570 ? . .
H(13) C(4) 3.447 ? . 2_555
H(13) C(6) 3.320 ? . 2_555
H(13) C(12) 3.315 ? . 2_545
H(13) C(16) 3.318 ? . .
H(13) C(18) 3.327 ? . .
H(13) C(19) 2.079 ? . .
H(13) C(21) 1.948 ? . .
H(13) H(4) 3.182 ? . 2_555
H(13) H(5) 2.677 ? . 2_555
H(13) H(8) 3.189 ? . 2_555
H(13) H(9) 3.562 ? . .
H(13) H(10) 2.537 ? . 2_545
H(13) H(16) 2.207 ? . .
H(13) H(17) 2.594 ? . 2_555
H(14) O(2) 3.236 ? . .
H(14) O(2) 3.061 ? . 3_665
H(14) C(5) 2.731 ? . .
H(14) C(6) 3.089 ? . .
H(14) C(7) 2.758 ? . .
H(14) C(7) 3.416 ? . 3_665
H(14) C(8) 3.090 ? . .
H(14) C(8) 3.541 ? . 3_665
H(14) C(9) 2.714 ? . .
H(14) C(10) 3.173 ? . .
H(14) C(15) 3.281 ? . .
H(14) C(16) 2.103 ? . .
H(14) C(18) 1.931 ? . .
H(14) C(19) 3.253 ? . .
H(14) C(21) 3.325 ? . .
H(14) H(4) 3.587 ? . .
H(14) H(6) 2.562 ? . .
H(14) H(7) 3.493 ? . .
H(14) H(7) 3.170 ? . 3_665
H(14) H(12) 2.997 ? . .
H(14) H(12) 2.894 ? . 3_665
H(14) H(14) 2.907 ? . 3_665
H(14) H(15) 2.203 ? . .
H(15) O(2) 3.053 ? . 3_665
H(15) O(4) 2.581 ? . .
H(15) C(11) 3.376 ? . 4_464
H(15) C(12) 2.849 ? . 4_464
H(15) C(13) 3.180 ? . 4_464
H(15) C(16) 3.336 ? . .
H(15) C(17) 1.950 ? . .
H(15) C(19) 2.084 ? . .
H(15) C(20) 3.330 ? . .
H(15) H(7) 3.108 ? . 3_665
H(15) H(10) 2.825 ? . 4_464
H(15) H(14) 2.203 ? . .
H(16) O(1) 3.285 ? . .
H(16) O(1) 2.470 ? . 3_666
H(16) C(2) 3.082 ? . .
H(16) C(3) 2.699 ? . .
H(16) C(3) 3.575 ? . 3_666
H(16) C(4) 2.662 ? . .
H(16) C(5) 2.840 ? . .
H(16) C(9) 2.783 ? . .
H(16) C(10) 3.563 ? . .
H(16) C(11) 3.490 ? . .
H(16) C(16) 2.098 ? . .
H(16) C(17) 3.329 ? . .
H(16) C(19) 3.270 ? . .
H(16) C(20) 1.940 ? . .
H(16) H(3) 3.217 ? . 3_666
H(16) H(4) 3.418 ? . .
H(16) H(8) 2.336 ? . .
H(16) H(9) 2.872 ? . .
H(16) H(10) 3.217 ? . 2_545
H(16) H(13) 2.207 ? . .
H(17) O(1) 2.832 ? . .
H(17) O(4) 2.018 ? . 2_545
H(17) C(3) 2.642 ? . .
H(17) C(4) 1.862 ? . .
H(17) C(5) 3.091 ? . .
H(17) C(6) 3.554 ? . .
H(17) C(6) 3.531 ? . 4_555
H(17) C(7) 3.543 ? . .
H(17) C(19) 2.819 ? . 2_545
H(17) C(20) 3.046 ? . 2_545
H(17) H(4) 3.198 ? . 4_555
H(17) H(5) 3.194 ? . .
H(17) H(6) 3.024 ? . 4_555
H(17) H(8) 2.108 ? . .
H(17) H(13) 2.594 ? . 2_545

loop_
_geom_torsion_atom_site_label_1
_geom_torsion_atom_site_label_2
_geom_torsion_atom_site_label_3
_geom_torsion_atom_site_label_4
_geom_torsion
_geom_torsion_publ_flag
_geom_torsion_site_symmetry_1
_geom_torsion_site_symmetry_2
_geom_torsion_site_symmetry_3
_geom_torsion_site_symmetry_4
C(1) C(2) C(3) O(1) 4.7(7) ? . . . .
C(1) C(2) C(3) C(4) -173.5(4) ? . . . .
C(1) C(2) C(8) C(7) 157.6(3) ? . . . .
C(1) C(2) C(8) C(9) -108.6(4) ? . . . .
C(1) C(2) C(9) C(8) 106.8(4) ? . . . .
C(1) C(2) C(9) C(10) -7.1(6) ? . . . .
C(1) C(2) C(9) C(16) -156.7(4) ? . . . .
C(3) C(2) C(8) C(7) 13.9(4) ? . . . .
C(3) C(2) C(8) C(9) 107.8(3) ? . . . .
C(8) C(2) C(3) O(1) 148.9(4) ? . . . .
C(8) C(2) C(3) C(4) -29.3(5) ? . . . .
C(3) C(2) C(9) C(8) -104.6(4) ? . . . .
C(3) C(2) C(9) C(10) 141.5(4) ? . . . .
C(3) C(2) C(9) C(16) -8.1(5) ? . . . .
C(9) C(2) C(3) O(1) -144.7(4) ? . . . .
C(9) C(2) C(3) C(4) 37.1(5) ? . . . .
C(8) C(2) C(9) C(10) -113.9(4) ? . . . .
C(8) C(2) C(9) C(16) 96.5(3) ? . . . .
C(9) C(2) C(8) C(7) -93.8(3) ? . . . .
O(1) C(3) C(4) O(3) -68.1(6) ? . . . .
O(1) C(3) C(4) C(5) 173.9(4) ? . . . .
C(2) C(3) C(4) O(3) 110.2(4) ? . . . .
C(2) C(3) C(4) C(5) -7.9(5) ? . . . .
O(3) C(4) C(5) C(6) 66.5(4) ? . . . .
O(3) C(4) C(5) C(7) -58.4(3) ? . . . .
O(3) C(4) C(5) C(16) -166.0(3) ? . . . .
C(3) C(4) C(5) C(6) -175.6(3) ? . . . .
C(3) C(4) C(5) C(7) 59.4(4) ? . . . .
C(3) C(4) C(5) C(16) -48.1(4) ? . . . .
C(4) C(5) C(7) O(2) 110.9(4) ? . . . .
C(4) C(5) C(7) C(8) -74.2(3) ? . . . .
C(4) C(5) C(16) C(9) 73.6(4) ? . . . .
C(4) C(5) C(16) C(17) -172.4(3) ? . . . .
C(4) C(5) C(16) C(21) -46.4(3) ? . . . .
C(6) C(5) C(7) O(2) -11.7(5) ? . . . .
C(6) C(5) C(7) C(8) 163.1(3) ? . . . .
C(6) C(5) C(16) C(9) -160.6(3) ? . . . .
C(6) C(5) C(16) C(17) -46.6(5) ? . . . .
C(6) C(5) C(16) C(21) 79.4(4) ? . . . .
C(7) C(5) C(16) C(9) -36.4(3) ? . . . .
C(7) C(5) C(16) C(17) 77.6(3) ? . . . .
C(7) C(5) C(16) C(21) -156.4(2) ? . . . .
C(16) C(5) C(7) O(2) -135.6(3) ? . . . .
C(16) C(5) C(7) C(8) 39.3(3) ? . . . .
O(2) C(7) C(8) C(2) -147.5(3) ? . . . .
O(2) C(7) C(8) C(9) 148.9(3) ? . . . .
C(5) C(7) C(8) C(2) 37.5(4) ? . . . .
C(5) C(7) C(8) C(9) -26.1(4) ? . . . .
C(2) C(8) C(9) C(10) 108.8(3) ? . . . .
C(2) C(8) C(9) C(16) -109.7(3) ? . . . .
C(7) C(8) C(9) C(2) 111.5(3) ? . . . .
C(7) C(8) C(9) C(10) -139.7(3) ? . . . .
C(7) C(8) C(9) C(16) 1.8(4) ? . . . .
C(2) C(9) C(10) C(11) -72.4(5) ? . . . .
C(2) C(9) C(10) C(15) 109.2(4) ? . . . .
C(2) C(9) C(16) C(5) -44.0(4) ? . . . .
C(2) C(9) C(16) C(17) -159.7(3) ? . . . .
C(2) C(9) C(16) C(21) 78.8(4) ? . . . .
C(8) C(9) C(10) C(11) -146.0(3) ? . . . .
C(8) C(9) C(10) C(15) 35.6(4) ? . . . .
C(8) C(9) C(16) C(5) 21.9(4) ? . . . .
C(8) C(9) C(16) C(17) -93.8(3) ? . . . .
C(8) C(9) C(16) C(21) 144.7(3) ? . . . .
C(10) C(9) C(16) C(5) 165.8(3) ? . . . .
C(10) C(9) C(16) C(17) 50.0(4) ? . . . .
C(10) C(9) C(16) C(21) -71.4(4) ? . . . .
C(16) C(9) C(10) C(11) 76.4(4) ? . . . .
C(16) C(9) C(10) C(15) -102.0(4) ? . . . .
C(9) C(10) C(11) C(12) -178.4(3) ? . . . .
C(9) C(10) C(15) C(14) 179.0(3) ? . . . .
C(11) C(10) C(15) C(14) 0.5(5) ? . . . .
C(15) C(10) C(11) C(12) 0.0(4) ? . . . .
C(10) C(11) C(12) C(13) -0.4(5) ? . . . .
C(11) C(12) C(13) Cl(1) -177.4(2) ? . . . .
C(11) C(12) C(13) C(14) 0.1(4) ? . . . .
Cl(1) C(13) C(14) C(15) 177.9(3) ? . . . .
C(12) C(13) C(14) C(15) 0.4(5) ? . . . .
C(13) C(14) C(15) C(10) -0.7(5) ? . . . .
C(5) C(16) C(17) C(18) 127.1(4) ? . . . .
C(5) C(16) C(21) C(20) -124.4(3) ? . . . .
C(9) C(16) C(17) C(18) -121.7(4) ? . . . .
C(9) C(16) C(21) C(20) 119.9(3) ? . . . .
C(17) C(16) C(21) C(20) 0.8(5) ? . . . .
C(21) C(16) C(17) C(18) -0.7(5) ? . . . .
C(16) C(17) C(18) C(19) -0.2(5) ? . . . .
C(17) C(18) C(19) O(4) 179.7(4) ? . . . .
C(17) C(18) C(19) C(20) 1.1(6) ? . . . .
O(4) C(19) C(20) C(21) -179.6(4) ? . . . .
C(18) C(19) C(20) C(21) -1.0(5) ? . . . .
C(19) C(20) C(21) C(16) 0.1(4) ? . . . .
